data_2008480
loop_
_publ_author_name
'Lee, Soon W.'
'Lee, Jae-Gyung'

_publ_section_title Dichloro(2,6-diisopropylaniline-<i>N</i>)(\h^5^-pentamethylcyclopentadienyl)rhodium(III)
_journal_issue 5
_journal_name_full 'Acta Crystallographica Section C'
_journal_page_first 722
_journal_page_last 724
_journal_paper_doi 10.1107/S0108270198014693
_journal_volume 55
_journal_year 1999
_chemical_formula_iupac '[Rh (C10 H15) (Cl2) (C12 H19 N)]'
_chemical_formula_moiety 'C10 H15 Rh Cl2 C12 H19 N'
_chemical_formula_sum 'C22 H34 Cl2 N Rh'
_chemical_formula_weight 486.31
_chemical_name_systematic ' Dichloro(pentamethylcyclopentadienyl)(2,6-diisopropylaniline)rhodium(III)'
_space_group_IT_number 33
_symmetry_cell_setting orthorhombic
_symmetry_space_group_name_Hall 'P 2c -2n'
_symmetry_space_group_name_H-M 'P n a 21'
_cell_angle_alpha 90.00
_cell_angle_beta 90.00
_cell_angle_gamma 90.00
_cell_formula_units_Z 4
_cell_length_a 13.5557(13)
_cell_length_b 9.8241(9)
_cell_length_c 17.604(2)
_cell_measurement_reflns_used 58
_cell_measurement_temperature 295(2)
_cell_measurement_theta_max 25.70
_cell_measurement_theta_min 2.34
_cell_volume 2344.4(4)
_computing_cell_refinement XSCANS
_computing_data_collection 'XSCANS (Siemens, 1995)'
_computing_data_reduction 'SHELXTL (Sheldrick, 1997)'
_computing_molecular_graphics SHELXTL
_computing_publication_material SHELXTL
_computing_structure_refinement SHELXTL
_computing_structure_solution SHELXTL
_diffrn_measurement_device_type 'Siemens P4'
_diffrn_measurement_method '\w scans'
_diffrn_radiation_type MoK\a
_diffrn_radiation_wavelength 0.71073
_diffrn_reflns_av_R_equivalents 0.0187
_diffrn_reflns_limit_h_max 16
_diffrn_reflns_limit_h_min -1
_diffrn_reflns_limit_k_max 11
_diffrn_reflns_limit_k_min -1
_diffrn_reflns_limit_l_max 1
_diffrn_reflns_limit_l_min -20
_diffrn_reflns_number 3063
_diffrn_reflns_theta_max 25.0
_diffrn_standards_decay_% 0
_diffrn_standards_interval_count 97
_diffrn_standards_number 3
_exptl_absorpt_coefficient_mu 0.962
_exptl_absorpt_correction_T_max 0.794
_exptl_absorpt_correction_T_min 0.671
_exptl_absorpt_correction_type psi-scan
_exptl_absorpt_process_details '(North et al., 1968)'
_exptl_crystal_colour orange-red
_exptl_crystal_density_diffrn 1.378
_exptl_crystal_density_method 'not measured'
_exptl_crystal_description prism
_exptl_crystal_F_000 1008
_exptl_crystal_size_max 0.58
_exptl_crystal_size_mid 0.42
_exptl_crystal_size_min 0.24
_refine_diff_density_max 0.205
_refine_diff_density_min -0.455
_refine_ls_extinction_method none
_refine_ls_goodness_of_fit_ref 1.083
_refine_ls_hydrogen_treatment constr
_refine_ls_number_parameters 244
_refine_ls_number_reflns 2265
_refine_ls_R_factor_gt 0.0232
_refine_ls_shift/su_max 0.001
_refine_ls_structure_factor_coef Fsqd
_refine_ls_weighting_details 'calc w = 1/[\s^2^(Fo^2^)+(0.0364P)^2^+0.2111P] where P=(Fo^2^+2Fc^2^)/3'
_refine_ls_weighting_scheme calc
_refine_ls_wR_factor_ref 0.0611
_reflns_number_gt 2277
_reflns_number_total 2783
_reflns_threshold_expression F>4\s(F)
_cod_data_source_file na1385.cif
_cod_data_source_block I
_cod_depositor_comments
;
The following automatic conversions were performed:
'_symmetry_cell_setting' value 'Orthorhombic' changed to 'orthorhombic'
according to '/home/saulius/struct/CIF-dictionaries/cif_core.dic'
dictionary named 'cif_core.dic' version 2.4.1 from 2010-06-29.

Automatic conversion script
Id: cif_fix_enum 1527 2010-12-29 10:47:43Z saulius 

The following automatic conversions were performed:

'_symmetry_cell_setting' value 'Orthorhombic' changed to
'orthorhombic' according to
/home/saulius/struct/CIF-dictionaries/cif_core.dic dictionary named
'cif_core.dic' version 2.4.1 from 2010-06-29.

Automatic conversion script
Id: cif_fix_values 1715 2011-07-08 13:25:40Z adriana 
;
_cod_original_sg_symbol_H-M 'Pna21 '
_cod_database_code 2008480

loop_
_symmetry_equiv_pos_as_xyz
'x, y, z'
'-x, -y, z+1/2'
'x+1/2, -y+1/2, z'
'-x+1/2, y+1/2, z+1/2'

loop_
_atom_site_aniso_label
_atom_site_aniso_U_11
_atom_site_aniso_U_22
_atom_site_aniso_U_33
_atom_site_aniso_U_12
_atom_site_aniso_U_13
_atom_site_aniso_U_23
Rh .02493(14) .03222(14) .0507(2) .00077(8) -.0005(4) .0007(5)
Cl1 .0534(15) .0510(14) .0527(14) .0040(12) .0063(13) -.0117(13)
Cl2 .0440(12) .0382(11) .0560(14) -.0022(10) -.0071(12) .0090(11)
N1 .0296(10) .0312(11) .0418(13) .0012(9) .000(5) .004(5)
C1 .0237(13) .049(2) .059(3) .0044(13) .000(4) .016(5)
C2 .031(5) .059(5) .072(8) -.011(4) -.015(5) .002(6)
C3 .024(4) .028(4) .130(9) -.004(3) -.010(4) -.001(4)
C4 .028(4) .082(8) .105(9) -.003(5) .013(5) .033(6)
C5 .030(5) .050(5) .073(8) .018(4) .012(5) .020(5)
C6 .039(2) .046(2) .083(3) .0081(15) .020(6) .004(7)
C7 .064(7) .120(11) .049(5) .005(6) -.036(5) -.008(6)
C8 .044(6) .066(6) .202(17) .004(5) -.043(9) -.060(9)
C9 .052(7) .060(6) .179(14) -.009(4) .020(9) .043(8)
C10 .053(7) .094(9) .115(10) .023(6) .019(7) .040(8)
C11 .0276(13) .0306(14) .046(2) .0020(11) -.006(4) -.018(5)
C12 .034(4) .033(4) .057(5) -.007(3) .000(3) .021(4)
C13 .047(5) .017(3) .066(5) .003(3) -.004(4) .020(3)
C14 .058(2) .0273(15) .080(3) .0073(14) .000(9) .015(7)
C15 .055(6) .070(6) .065(6) .004(4) .002(5) -.002(5)
C16 .035(4) .042(4) .032(3) .011(3) .003(3) .010(3)
C17 .046(5) .039(4) .055(5) .005(4) .004(4) .013(4)
C18 .062(7) .092(8) .063(7) .005(6) -.025(5) .025(6)
C19 .065(5) .109(8) .056(5) .002(5) .017(4) -.027(5)
C20 .070(6) .066(6) .033(5) -.010(5) -.003(4) .020(4)
C21 .128(8) .076(6) .048(5) .008(6) -.013(5) -.001(5)
C22 .086(9) .067(6) .070(8) .003(6) .007(6) .003(6)

loop_
_atom_site_label
_atom_site_fract_x
_atom_site_fract_y
_atom_site_fract_z
_atom_site_U_iso_or_equiv
_atom_site_thermal_displace_type
_atom_site_calc_flag
_atom_site_refinement_flags
_atom_site_occupancy
_atom_site_disorder_group
_atom_site_type_symbol
Rh .126842(14) .11939(2) .8454(2) .03595(10) Uani d . 1 . Rh
Cl1 .0217(2) .2063(3) .94531(7) .0524(6) Uani d . 1 . Cl
Cl2 .0207(2) .2070(2) .74635(7) .0461(6) Uani d . 1 . Cl
N1 .0133(2) -.0426(2) .8461(8) .0342(5) Uani d . 1 . N
H1A -.0250(2) -.0227(2) .8864(8) .041 Uiso calc R 1 . H
H1B -.0240(2) -.0251(2) .8050(8) .041 Uiso calc R 1 . H
C1 .2614(2) .0034(4) .8494(9) .0439(12) Uani d . 1 . C
C2 .2592(8) .0863(12) .9094(8) .054(3) Uani d . 1 . C
C3 .2543(7) .2312(9) .8825(8) .061(3) Uani d . 1 . C
C4 .2541(8) .2215(12) .8012(8) .072(4) Uani d . 1 . C
C5 .2563(8) .0887(11) .7779(7) .051(3) Uani d . 1 . C
C6 .2683(3) -.1487(4) .8426(10) .0560(11) Uani d . 1 . C
H6A .3326(8) -.1782(5) .8585(18) .084 Uiso calc R 1 . H
H6B .258(2) -.1749(4) .7907(10) .084 Uiso calc R 1 . H
H6C .2191(15) -.1902(4) .8742(17) .084 Uiso calc R 1 . H
C7 .2666(9) .0419(14) .9923(6) .078(4) Uani d . 1 . C
H7A .239(3) -.048(2) .9979(8) .116 Uiso calc R 1 . H
H7B .231(3) .105(3) 1.0237(7) .116 Uiso calc R 1 . H
H7C .3346(9) .041(5) 1.0076(10) .116 Uiso calc R 1 . H
C8 .2534(10) .3425(15) .9405(13) .104(6) Uani d . 1 . C
H8A .226(5) .309(2) .9872(15) .156 Uiso calc R 1 . H
H8B .214(4) .417(3) .9225(19) .156 Uiso calc R 1 . H
H8C .3196(11) .374(5) .949(3) .156 Uiso calc R 1 . H
C9 .2503(11) .3558(14) .7574(13) .097(5) Uani d . 1 . C
H9A .312(2) .369(3) .731(3) .146 Uiso calc R 1 . H
H9B .240(4) .4295(15) .7923(13) .146 Uiso calc R 1 . H
H9C .197(3) .353(3) .721(3) .146 Uiso calc R 1 . H
C10 .2644(9) .0444(13) .7005(9) .087(5) Uani d . 1 . C
H10A .2048(17) .067(5) .6737(11) .131 Uiso calc R 1 . H
H10B .275(4) -.0523(15) .6992(9) .131 Uiso calc R 1 . H
H10C .319(2) .089(4) .6767(12) .131 Uiso calc R 1 . H
C11 .0216(2) -.1899(3) .8476(8) .0346(9) Uani d . 1 . C
C12 .0256(5) -.2541(8) .9181(5) .041(2) Uani d . 1 . C
C13 .0257(7) -.4016(7) .9097(6) .043(2) Uani d . 1 . C
H13 .0240(7) -.4523(7) .9543(6) .052 Uiso calc R 1 . H
C14 .0278(3) -.4697(3) .8464(11) .0552(11) Uani d . 1 . C
H14 .0266(3) -.5643(3) .8473(11) .066 Uiso calc R 1 . H
C15 .0321(9) -.3981(12) .7741(8) .063(3) Uani d . 1 . C
H15 .0381(9) -.4438(12) .7281(8) .076 Uiso calc R 1 . H
C16 .0268(5) -.2596(9) .7781(4) .036(2) Uani d . 1 . C
C17 .0264(6) -.1788(9) .7001(6) .047(2) Uani d . 1 . C
H17 .0551(6) -.0883(9) .7078(6) .056 Uiso calc R 1 . H
C18 -.0824(9) -.1636(14) .6724(7) .072(4) Uani d . 1 . C
H18A -.0835(10) -.115(7) .625(2) .109 Uiso calc R 1 . H
H18B -.1197(15) -.114(6) .7096(19) .109 Uiso calc R 1 . H
H18C -.111(2) -.2522(14) .665(4) .109 Uiso calc R 1 . H
C19 .0858(8) -.2556(14) .6369(6) .076(3) Uani d . 1 . C
H19A .055(2) -.342(2) .627(2) .115 Uiso calc R 1 . H
H19B .1522(14) -.271(5) .6539(14) .115 Uiso calc R 1 . H
H19C .087(3) -.202(3) .5914(11) .115 Uiso calc R 1 . H
C20 .0250(8) -.1852(11) .9893(5) .056(3) Uani d . 1 . C
H20 .0519(8) -.0945(11) .9788(5) .067 Uiso calc R 1 . H
C21 .0925(9) -.2459(13) 1.0472(7) .084(3) Uani d . 1 . C
H21A .0577(15) -.314(4) 1.076(2) .126 Uiso calc R 1 . H
H21B .115(3) -.1759(15) 1.081(2) .126 Uiso calc R 1 . H
H21C .148(2) -.286(5) 1.0222(7) .126 Uiso calc R 1 . H
C22 -.0775(10) -.1604(13) 1.0202(8) .075(4) Uani d . 1 . C
H22A -.1185(17) -.123(7) .9808(13) .112 Uiso calc R 1 . H
H22B -.0741(12) -.097(6) 1.062(3) .112 Uiso calc R 1 . H
H22C -.105(2) -.2448(18) 1.038(4) .112 Uiso calc R 1 . H

loop_
_atom_type_symbol
_atom_type_description
_atom_type_scat_dispersion_real
_atom_type_scat_dispersion_imag
_atom_type_scat_source
C C 0.0033 0.0016 'International Tables Vol C Tables 4.2.6.8 and 6.1.1.4'
H H 0.0000 0.0000 'International Tables Vol C Tables 4.2.6.8 and 6.1.1.4'
N N 0.0061 0.0033 'International Tables Vol C Tables 4.2.6.8 and 6.1.1.4'
Cl Cl 0.1484 0.1585 'International Tables Vol C Tables 4.2.6.8 and 6.1.1.4'
Rh Rh -1.1178 0.9187 'International Tables Vol C Tables 4.2.6.8 and 6.1.1.4'

loop_
_geom_angle_atom_site_label_1
_geom_angle_atom_site_label_2
_geom_angle_atom_site_label_3
_geom_angle
_geom_angle_publ_flag
C2 Rh C4 65.6(5) no
C2 Rh C5 65.4(2) no
C4 Rh C5 37.3(4) no
C2 Rh C1 36.2(5) no
C4 Rh C1 65.0(4) no
C5 Rh C1 41.3(5) no
C2 Rh C3 41.0(4) no
C4 Rh C3 39.1(2) no
C5 Rh C3 65.3(5) no
C1 Rh C3 65.1(3) no
C2 Rh N1 118.0(4) no
C4 Rh N1 154.0(5) no
C5 Rh N1 118.2(4) no
C1 Rh N1 102.04(12) no
C3 Rh N1 157.6(4) no
C2 Rh Cl2 158.6(3) no
C4 Rh Cl2 92.9(3) no
C5 Rh Cl2 97.9(3) no
C1 Rh Cl2 135.8(5) no
C3 Rh Cl2 121.0(3) no
N1 Rh Cl2 81.2(3) yes
C2 Rh Cl1 99.5(4) no
C4 Rh Cl1 125.0(4) no
C5 Rh Cl1 159.4(4) no
C1 Rh Cl1 131.5(5) no
C3 Rh Cl1 94.1(3) no
N1 Rh Cl1 80.8(3) yes
Cl2 Rh Cl1 92.74(3) yes
C11 N1 Rh 131.5(2) yes
C2 C1 C6 132.2(14) no
C2 C1 C5 108.6(4) no
C6 C1 C5 119.1(14) no
C2 C1 Rh 71.6(5) no
C6 C1 Rh 125.2(3) no
C5 C1 Rh 69.0(4) no
C1 C2 C3 109.3(11) no
C1 C2 C7 125.5(11) no
C3 C2 C7 125.1(12) no
C1 C2 Rh 72.3(6) no
C3 C2 Rh 69.7(6) no
C7 C2 Rh 126.9(8) no
C4 C3 C2 104.6(12) no
C4 C3 C8 136.9(14) no
C2 C3 C8 118.5(14) no
C4 C3 Rh 70.2(8) no
C2 C3 Rh 69.3(5) no
C8 C3 Rh 125.1(8) no
C5 C4 C3 111.2(12) no
C5 C4 C9 132.3(14) no
C3 C4 C9 116.5(15) no
C5 C4 Rh 71.3(6) no
C3 C4 Rh 70.7(7) no
C9 C4 Rh 124.1(8) no
C4 C5 C10 125.1(11) no
C4 C5 C1 106.2(11) no
C10 C5 C1 128.2(10) no
C4 C5 Rh 71.4(6) no
C10 C5 Rh 129.2(9) no
C1 C5 Rh 69.7(5) no
C12 C11 C16 123.6(3) no
C12 C11 N1 118.0(9) no
C16 C11 N1 118.4(10) no
C11 C12 C20 124.6(8) no
C11 C12 C13 111.1(7) no
C20 C12 C13 124.2(8) no
C14 C13 C12 126.8(8) no
C13 C14 C15 120.1(3) no
C16 C15 C14 115.8(10) no
C15 C16 C11 122.3(8) no
C15 C16 C17 117.0(8) no
C11 C16 C17 120.6(8) no
C18 C17 C19 108.1(9) no
C18 C17 C16 108.7(7) no
C19 C17 C16 111.9(8) no
C12 C20 C21 114.0(9) no
C12 C20 C22 113.5(9) no
C21 C20 C22 112.4(10) no

loop_
_geom_bond_atom_site_label_1
_geom_bond_atom_site_label_2
_geom_bond_site_symmetry_2
_geom_bond_distance
_geom_bond_publ_flag
Rh C2 . 2.144(11) yes
Rh C4 . 2.142(10) yes
Rh C5 . 2.141(11) yes
Rh C1 . 2.152(3) yes
Rh C3 . 2.149(9) yes
Rh N1 . 2.214(2) yes
Rh Cl2 . 2.419(3) yes
Rh Cl1 . 2.420(3) yes
N1 C11 . 1.451(4) yes
C1 C2 . 1.33(2) no
C1 C6 . 1.502(6) no
C1 C5 . 1.51(2) no
C2 C3 . 1.502(14) no
C2 C7 . 1.53(2) no
C3 C4 . 1.43(2) no
C3 C8 . 1.50(2) no
C4 C5 . 1.37(2) no
C4 C9 . 1.53(2) no
C5 C10 . 1.44(2) no
C11 C12 . 1.395(15) no
C11 C16 . 1.403(14) no
C12 C20 . 1.424(14) no
C12 C13 . 1.456(10) no
C13 C14 . 1.30(2) no
C14 C15 . 1.46(2) no
C15 C16 . 1.364(12) no
C16 C17 . 1.587(12) no
C17 C18 . 1.560(13) no
C17 C19 . 1.567(14) no
C20 C21 . 1.494(15) no
C20 C22 . 1.512(15) no
